data_4034735
loop_
_publ_author_name
'Chong, Kam-Weng'
'Thomas, Noel F.'
'Low, Yun-Yee'
'Kam, Toh-Seok'

_publ_section_title
;
 Reactivity of Anodically Generated 4-Methoxystilbene Cation Radicals: The
 Influence of Ortho-Substituted Hydroxymethyl, Aminomethyl, and Carboxylic
 Acid Groups.
;
_journal_issue 24
_journal_name_full 'The Journal of organic chemistry'
_journal_page_first 15087
_journal_page_last 15100
_journal_paper_doi 10.1021/acs.joc.8b02360
_journal_volume 83
_journal_year 2018
_chemical_formula_moiety 'C35 H36 N2 O4'
_chemical_formula_sum 'C35 H36 N2 O4'
_chemical_formula_weight 548.66
_chemical_melting_point 146.0(10)
_space_group_crystal_system monoclinic
_space_group_IT_number 14
_space_group_name_Hall '-P 2yn'
_space_group_name_H-M_alt 'P 1 21/n 1'
_atom_sites_solution_hydrogens geom
_audit_creation_method SHELXL-2014/7
_cell_angle_alpha 90
_cell_angle_beta 101.4109(19)
_cell_angle_gamma 90
_cell_formula_units_Z 4
_cell_length_a 15.8188(3)
_cell_length_b 10.00924(19)
_cell_length_c 18.0440(4)
_cell_measurement_reflns_used 6567
_cell_measurement_temperature 149(1)
_cell_measurement_theta_max 73.4540
_cell_measurement_theta_min 4.9630
_cell_volume 2800.51(10)
_computing_cell_refinement 'CrysAlisPro 1.171.38.43 (Rigaku OD, 2015)'
_computing_data_collection 'CrysAlisPro 1.171.38.43 (Rigaku OD, 2015)'
_computing_data_reduction 'CrysAlisPro 1.171.38.43 (Rigaku OD, 2015)'
_computing_molecular_graphics 'X-SEED (Barbour, 2001)'
_computing_publication_material 'enCIFer (Allen, et. al., J. Applied Cryst., 37, 335-338, 2004)'
_computing_structure_refinement 'SHELXL-2014/7 (Sheldrick, 2014)'
_computing_structure_solution 'SHELXL-2014/7 (Sheldrick, 2014)'
_diffrn_ambient_temperature 149(1)
_diffrn_detector_area_resol_mean 5.2020
_diffrn_measured_fraction_theta_full 0.998
_diffrn_measured_fraction_theta_max 0.959
_diffrn_measurement_device_type 'SuperNova, Dual, Cu at zero, Atlas'
_diffrn_measurement_method '\w scans'
_diffrn_radiation_type CuK\a
_diffrn_radiation_wavelength 1.54184
_diffrn_reflns_av_R_equivalents 0.0187
_diffrn_reflns_av_unetI/netI 0.0237
_diffrn_reflns_Laue_measured_fraction_full 0.998
_diffrn_reflns_Laue_measured_fraction_max 0.959
_diffrn_reflns_limit_h_max 19
_diffrn_reflns_limit_h_min -18
_diffrn_reflns_limit_k_max 7
_diffrn_reflns_limit_k_min -12
_diffrn_reflns_limit_l_max 15
_diffrn_reflns_limit_l_min -22
_diffrn_reflns_number 10559
_diffrn_reflns_point_group_measured_fraction_full 0.998
_diffrn_reflns_point_group_measured_fraction_max 0.959
_diffrn_reflns_theta_full 67.684
_diffrn_reflns_theta_max 73.718
_diffrn_reflns_theta_min 4.147
_diffrn_source 'micro-focus sealed X-ray tube'
_exptl_absorpt_coefficient_mu 0.676
_exptl_absorpt_correction_T_max 1.00000
_exptl_absorpt_correction_T_min 0.82163
_exptl_absorpt_correction_type multi-scan
_exptl_absorpt_process_details
;
CrysAlisPro 1.171.38.43 (Rigaku Oxford Diffraction, 2015)
Empirical absorption correction using spherical harmonics,
 implemented in SCALE3 ABSPACK scaling algorithm.
;
_exptl_crystal_colour colorless
_exptl_crystal_density_diffrn 1.301
_exptl_crystal_description plate
_exptl_crystal_F_000 1168
_exptl_crystal_size_max 0.6
_exptl_crystal_size_mid 0.3
_exptl_crystal_size_min 0.15
_refine_diff_density_max 0.839
_refine_diff_density_min -0.716
_refine_diff_density_rms 0.054
_refine_ls_extinction_method none
_refine_ls_goodness_of_fit_ref 1.042
_refine_ls_hydrogen_treatment constr
_refine_ls_matrix_type full
_refine_ls_number_parameters 375
_refine_ls_number_reflns 5447
_refine_ls_number_restraints 0
_refine_ls_restrained_S_all 1.042
_refine_ls_R_factor_all 0.0583
_refine_ls_R_factor_gt 0.0516
_refine_ls_shift/su_max 0.001
_refine_ls_shift/su_mean <0.001
_refine_ls_structure_factor_coef Fsqd
_refine_ls_weighting_details 'w=1/[\s^2^(Fo^2^)+(0.0790P)^2^+1.8990P] where P=(Fo^2^+2Fc^2^)/3'
_refine_ls_weighting_scheme calc
_refine_ls_wR_factor_gt 0.1423
_refine_ls_wR_factor_ref 0.1478
_reflns_Friedel_coverage 0.000
_reflns_number_gt 4743
_reflns_number_total 5447
_reflns_threshold_expression 'I > 2\s(I)'
_cod_data_source_file jo8b02360_si_004.cif
_cod_data_source_block exp_6164
_cod_depositor_comments
;
The following automatic conversions were performed:

data item '_chemical_melting_point' value '145-147' was changed to
'146.0(10)' -- the average value was taken and precision was
estimated.

Automatic conversion script
Id: cif_fix_values 6909 2019-04-08 15:41:33Z antanas 
;
_cod_original_cell_volume 2800.52(10)
_cod_original_sg_symbol_H-M 'P 21/n'
_cod_database_code 4034735
_shelx_shelxl_version_number 2014/7
_shelx_space_group_comment
;
The symmetry employed for this shelxl refinement is uniquely defined
by the following loop, which should always be used as a source of
symmetry information in preference to the above space-group names.
They are only intended as comments.
;

loop_
_space_group_symop_operation_xyz
'x, y, z'
'-x+1/2, y+1/2, -z+1/2'
'-x, -y, -z'
'x-1/2, -y-1/2, z-1/2'

loop_
_atom_site_label
_atom_site_type_symbol
_atom_site_fract_x
_atom_site_fract_y
_atom_site_fract_z
_atom_site_U_iso_or_equiv
_atom_site_adp_type
_atom_site_occupancy
_atom_site_site_symmetry_order
_atom_site_calc_flag
_atom_site_refinement_flags_posn
_atom_site_refinement_flags_adp
C2A C 0.79971(11) 0.20287(19) 1.01156(10) 0.0239(4) Uani 1 1 d . .
H2A H 0.8258 0.2662 0.9858 0.029 Uiso 1 1 calc R U
C8A C 0.73001(11) 0.04650(17) 0.75829(9) 0.0198(3) Uani 1 1 d . .
C1A C 0.78184(10) 0.07707(18) 0.97965(9) 0.0198(3) Uani 1 1 d . .
C13A C 0.53465(13) 0.20050(19) 0.63532(11) 0.0281(4) Uani 1 1 d . .
H13A H 0.4832 0.2418 0.6398 0.034 Uiso 1 1 calc R U
C5A C 0.72513(11) 0.0144(2) 1.09036(10) 0.0256(4) Uani 1 1 d . .
H5A H 0.7007 -0.0498 1.1169 0.031 Uiso 1 1 calc R U
C10A C 0.68761(12) 0.07536(18) 0.62116(10) 0.0248(4) Uani 1 1 d . .
C9A C 0.66968(11) 0.09646(17) 0.69458(9) 0.0204(3) Uani 1 1 d . .
C3A C 0.77970(12) 0.2370(2) 1.08119(10) 0.0264(4) Uani 1 1 d . .
H3A H 0.7916 0.3222 1.1011 0.032 Uiso 1 1 calc R U
C7A C 0.79898(11) -0.02468(18) 0.74344(10) 0.0229(4) Uani 1 1 d . .
H7A H 0.8367 -0.0615 0.7844 0.028 Uiso 1 1 calc R U
C14A C 0.59138(12) 0.16141(17) 0.69942(10) 0.0232(4) Uani 1 1 d . .
H14A H 0.5782 0.1778 0.7466 0.028 Uiso 1 1 calc R U
C4A C 0.74161(11) 0.1417(2) 1.12032(10) 0.0255(4) Uani 1 1 d . .
C15A C 0.76326(13) 0.00550(19) 0.61515(10) 0.0275(4) Uani 1 1 d . .
H15A H 0.7761 -0.0049 0.5674 0.033 Uiso 1 1 calc R U
C12A C 0.55298(14) 0.1791(2) 0.56285(11) 0.0325(4) Uani 1 1 d . .
H12A H 0.5136 0.2053 0.5200 0.039 Uiso 1 1 calc R U
C6A C 0.74502(11) -0.01735(19) 1.02083(10) 0.0229(4) Uani 1 1 d . .
H6A H 0.7336 -0.1029 1.0013 0.028 Uiso 1 1 calc R U
C11A C 0.62847(14) 0.1198(2) 0.55588(10) 0.0318(4) Uani 1 1 d . .
H11A H 0.6414 0.1082 0.5082 0.038 Uiso 1 1 calc R U
C16A C 0.73015(15) 0.2976(2) 1.21844(12) 0.0382(5) Uani 1 1 d . .
H16A H 0.7906 0.3182 1.2310 0.057 Uiso 1 1 calc R U
H16B H 0.7059 0.3038 1.2631 0.057 Uiso 1 1 calc R U
H16C H 0.7017 0.3600 1.1813 0.057 Uiso 1 1 calc R U
N15A N 0.81660(10) -0.04568(16) 0.67315(9) 0.0267(3) Uani 1 1 d . .
O4A O 0.71870(9) 0.16494(16) 1.18859(7) 0.0342(3) Uani 1 1 d . .
C7B C 0.79911(11) 0.04317(17) 0.90141(9) 0.0191(3) Uani 1 1 d . .
H7B H 0.8103 -0.0531 0.9009 0.023 Uiso 1 1 calc R U
C2B C 0.87944(11) 0.24036(18) 0.85661(10) 0.0225(4) Uani 1 1 d . .
H2B H 0.8273 0.2855 0.8429 0.027 Uiso 1 1 calc R U
C10B C 0.57494(11) 0.03930(18) 0.88938(9) 0.0206(3) Uani 1 1 d . .
C4B C 1.03266(11) 0.23504(19) 0.86469(10) 0.0227(4) Uani 1 1 d . .
C6B C 0.95948(11) 0.04845(18) 0.90670(9) 0.0217(4) Uani 1 1 d . .
H6B H 0.9618 -0.0364 0.9280 0.026 Uiso 1 1 calc R U
C1B C 0.87991(11) 0.11315(17) 0.88717(9) 0.0192(3) Uani 1 1 d . .
C3B C 0.95486(12) 0.30230(18) 0.84585(10) 0.0236(4) Uani 1 1 d . .
H3B H 0.9530 0.3883 0.8261 0.028 Uiso 1 1 calc R U
C8B C 0.71654(10) 0.07076(17) 0.83905(9) 0.0182(3) Uani 1 1 d . .
H8B H 0.7014 0.1651 0.8428 0.022 Uiso 1 1 calc R U
C14B C 0.63814(12) -0.14817(18) 0.83613(10) 0.0236(4) Uani 1 1 d . .
H14B H 0.6817 -0.1836 0.8142 0.028 Uiso 1 1 calc R U
C5B C 1.03498(11) 0.10731(19) 0.89516(10) 0.0251(4) Uani 1 1 d . .
H5B H 1.0870 0.0616 0.9077 0.030 Uiso 1 1 calc R U
C15B C 0.57460(11) 0.18188(18) 0.91885(10) 0.0232(4) Uani 1 1 d . .
H15B H 0.5385 0.1849 0.9564 0.028 Uiso 1 1 calc R U
H15C H 0.6328 0.2047 0.9441 0.028 Uiso 1 1 calc R U
C9B C 0.64051(11) -0.01246(17) 0.85471(9) 0.0193(3) Uani 1 1 d . .
C12B C 0.50686(12) -0.1793(2) 0.88132(11) 0.0291(4) Uani 1 1 d . .
H12B H 0.4619 -0.2336 0.8894 0.035 Uiso 1 1 calc R U
C11B C 0.50880(11) -0.04560(19) 0.90104(10) 0.0252(4) Uani 1 1 d . .
H11B H 0.4647 -0.0113 0.9227 0.030 Uiso 1 1 calc R U
C13B C 0.57261(12) -0.23158(19) 0.84942(11) 0.0281(4) Uani 1 1 d . .
H13B H 0.5728 -0.3218 0.8370 0.034 Uiso 1 1 calc R U
C17B C 0.46046(12) 0.3085(2) 0.83680(11) 0.0295(4) Uani 1 1 d . .
C16B C 1.10988(14) 0.4171(2) 0.82394(14) 0.0391(5) Uani 1 1 d . .
H16D H 1.0721 0.4186 0.7753 0.059 Uiso 1 1 calc R U
H16E H 1.1672 0.4405 0.8185 0.059 Uiso 1 1 calc R U
H16F H 1.0900 0.4801 0.8568 0.059 Uiso 1 1 calc R U
C18B C 0.44012(15) 0.4200(2) 0.77941(14) 0.0415(5) Uani 1 1 d . .
H18A H 0.3960 0.3911 0.7381 0.062 Uiso 1 1 calc R U
H18B H 0.4911 0.4427 0.7609 0.062 Uiso 1 1 calc R U
H18C H 0.4203 0.4969 0.8029 0.062 Uiso 1 1 calc R U
N15B N 0.54431(10) 0.28333(15) 0.86165(9) 0.0241(3) Uani 1 1 d . .
H15D H 0.5816 0.3284 0.8433 0.029 Uiso 1 1 calc R U
O4B O 1.11048(8) 0.28658(15) 0.85543(8) 0.0324(3) Uani 1 1 d . .
O17B O 0.40340(9) 0.24568(16) 0.85938(10) 0.0407(4) Uani 1 1 d . .
O1 O 0.81122(17) 0.0708(3) 0.43192(16) 0.0864(8) Uani 1 1 d . .
H1 H 0.8116 0.1514 0.4399 0.130 Uiso 1 1 calc R U
C1 C 0.8929(2) 0.0125(4) 0.47064(19) 0.0744(9) Uani 1 1 d . .
H1A H 0.9182 0.0683 0.5125 0.112 Uiso 1 1 calc R U
H1B H 0.9316 0.0058 0.4360 0.112 Uiso 1 1 calc R U
H1C H 0.8827 -0.0749 0.4889 0.112 Uiso 1 1 calc R U

loop_
_atom_site_aniso_label
_atom_site_aniso_U_11
_atom_site_aniso_U_22
_atom_site_aniso_U_33
_atom_site_aniso_U_23
_atom_site_aniso_U_13
_atom_site_aniso_U_12
C2A 0.0230(8) 0.0276(9) 0.0216(8) 0.0015(7) 0.0057(7) -0.0019(7)
C8A 0.0209(8) 0.0184(8) 0.0208(8) -0.0012(6) 0.0060(6) -0.0033(6)
C1A 0.0149(7) 0.0254(9) 0.0186(8) 0.0028(6) 0.0019(6) 0.0014(6)
C13A 0.0309(10) 0.0244(9) 0.0279(9) 0.0014(7) 0.0031(7) 0.0031(7)
C5A 0.0207(8) 0.0336(10) 0.0226(8) 0.0074(7) 0.0049(7) -0.0015(7)
C10A 0.0315(10) 0.0229(9) 0.0214(8) -0.0018(7) 0.0085(7) -0.0054(7)
C9A 0.0252(9) 0.0167(8) 0.0201(8) -0.0014(6) 0.0066(6) -0.0035(6)
C3A 0.0259(9) 0.0305(10) 0.0234(9) -0.0039(7) 0.0062(7) -0.0027(7)
C7A 0.0229(9) 0.0229(9) 0.0240(8) -0.0046(7) 0.0071(7) -0.0010(7)
C14A 0.0284(9) 0.0206(8) 0.0210(8) -0.0008(6) 0.0060(7) -0.0001(7)
C4A 0.0190(8) 0.0394(10) 0.0184(8) 0.0011(7) 0.0045(6) 0.0005(7)
C15A 0.0326(10) 0.0291(10) 0.0242(9) -0.0067(7) 0.0141(7) -0.0071(8)
C12A 0.0422(11) 0.0315(10) 0.0212(9) 0.0041(7) -0.0005(8) 0.0026(9)
C6A 0.0191(8) 0.0257(9) 0.0232(8) 0.0035(7) 0.0022(6) -0.0002(7)
C11A 0.0453(12) 0.0322(10) 0.0184(8) 0.0002(7) 0.0076(8) -0.0030(9)
C16A 0.0433(12) 0.0467(13) 0.0272(10) -0.0046(9) 0.0131(9) 0.0028(10)
N15A 0.0253(8) 0.0270(8) 0.0305(8) -0.0082(6) 0.0122(6) -0.0042(6)
O4A 0.0360(8) 0.0466(9) 0.0227(6) -0.0035(6) 0.0127(5) -0.0046(6)
C7B 0.0187(8) 0.0182(8) 0.0206(8) 0.0014(6) 0.0044(6) 0.0011(6)
C2B 0.0193(8) 0.0242(9) 0.0245(8) 0.0025(7) 0.0054(6) 0.0021(7)
C10B 0.0200(8) 0.0245(9) 0.0173(7) 0.0024(6) 0.0035(6) 0.0012(7)
C4B 0.0199(8) 0.0289(9) 0.0206(8) -0.0040(7) 0.0067(6) -0.0041(7)
C6B 0.0219(8) 0.0215(8) 0.0211(8) 0.0008(6) 0.0029(6) 0.0020(7)
C1B 0.0194(8) 0.0222(8) 0.0162(7) -0.0010(6) 0.0038(6) 0.0006(6)
C3B 0.0253(9) 0.0229(9) 0.0233(8) 0.0035(7) 0.0068(7) -0.0007(7)
C8B 0.0174(8) 0.0191(8) 0.0185(8) -0.0005(6) 0.0046(6) 0.0014(6)
C14B 0.0229(8) 0.0238(9) 0.0241(8) -0.0002(7) 0.0049(6) 0.0006(7)
C5B 0.0181(8) 0.0295(10) 0.0273(9) -0.0021(7) 0.0030(7) 0.0038(7)
C15B 0.0232(8) 0.0264(9) 0.0213(8) -0.0001(7) 0.0077(6) 0.0024(7)
C9B 0.0184(8) 0.0235(9) 0.0155(7) 0.0016(6) 0.0021(6) 0.0002(6)
C12B 0.0246(9) 0.0314(10) 0.0321(9) 0.0051(8) 0.0071(7) -0.0070(8)
C11B 0.0206(8) 0.0318(10) 0.0240(8) 0.0036(7) 0.0067(7) 0.0006(7)
C13B 0.0299(10) 0.0216(9) 0.0324(10) -0.0006(7) 0.0050(8) -0.0033(7)
C17B 0.0264(9) 0.0275(10) 0.0346(10) -0.0023(8) 0.0064(8) 0.0015(8)
C16B 0.0339(11) 0.0361(12) 0.0515(13) -0.0014(10) 0.0189(9) -0.0115(9)
C18B 0.0387(12) 0.0385(12) 0.0459(12) 0.0076(10) 0.0050(9) 0.0083(10)
N15B 0.0237(7) 0.0236(8) 0.0267(8) 0.0006(6) 0.0093(6) -0.0001(6)
O4B 0.0204(6) 0.0365(8) 0.0425(8) 0.0005(6) 0.0114(6) -0.0054(6)
O17B 0.0249(7) 0.0388(8) 0.0589(10) 0.0067(7) 0.0094(7) -0.0016(6)
O1 0.0754(16) 0.104(2) 0.0780(16) 0.0173(15) 0.0114(12) -0.0278(15)
C1 0.072(2) 0.092(3) 0.0632(19) 0.0126(18) 0.0227(16) 0.0092(19)

loop_
_atom_type_symbol
_atom_type_description
_atom_type_scat_dispersion_real
_atom_type_scat_dispersion_imag
_atom_type_scat_source
C C 0.0181 0.0091 'International Tables Vol C Tables 4.2.6.8 and 6.1.1.4'
H H 0.0000 0.0000 'International Tables Vol C Tables 4.2.6.8 and 6.1.1.4'
N N 0.0311 0.0180 'International Tables Vol C Tables 4.2.6.8 and 6.1.1.4'
O O 0.0492 0.0322 'International Tables Vol C Tables 4.2.6.8 and 6.1.1.4'

loop_
_geom_angle_atom_site_label_1
_geom_angle_atom_site_label_2
_geom_angle_atom_site_label_3
_geom_angle
C1A C2A C3A 122.02(17)
C1A C2A H2A 119.0
C3A C2A H2A 119.0
C7A C8A C9A 116.99(15)
C7A C8A C8B 122.20(15)
C9A C8A C8B 120.81(15)
C2A C1A C6A 117.65(16)
C2A C1A C7B 121.65(15)
C6A C1A C7B 120.68(16)
C14A C13A C12A 121.17(18)
C14A C13A H13A 119.4
C12A C13A H13A 119.4
C4A C5A C6A 120.17(17)
C4A C5A H5A 119.9
C6A C5A H5A 119.9
C15A C10A C11A 121.39(17)
C15A C10A C9A 118.27(17)
C11A C10A C9A 120.29(17)
C14A C9A C10A 117.57(16)
C14A C9A C8A 124.26(15)
C10A C9A C8A 118.13(16)
C4A C3A C2A 119.07(18)
C4A C3A H3A 120.5
C2A C3A H3A 120.5
N15A C7A C8A 125.19(17)
N15A C7A H7A 117.4
C8A C7A H7A 117.4
C13A C14A C9A 120.82(17)
C13A C14A H14A 119.6
C9A C14A H14A 119.6
O4A C4A C5A 116.26(17)
O4A C4A C3A 123.87(18)
C5A C4A C3A 119.87(16)
N15A C15A C10A 123.70(16)
N15A C15A H15A 118.2
C10A C15A H15A 118.2
C11A C12A C13A 119.79(18)
C11A C12A H12A 120.1
C13A C12A H12A 120.1
C5A C6A C1A 121.19(17)
C5A C6A H6A 119.4
C1A C6A H6A 119.4
C12A C11A C10A 120.33(17)
C12A C11A H11A 119.8
C10A C11A H11A 119.8
O4A C16A H16A 109.5
O4A C16A H16B 109.5
H16A C16A H16B 109.5
O4A C16A H16C 109.5
H16A C16A H16C 109.5
H16B C16A H16C 109.5
C15A N15A C7A 117.58(16)
C4A O4A C16A 117.33(16)
C1B C7B C1A 111.29(13)
C1B C7B C8B 113.89(13)
C1A C7B C8B 110.33(13)
C1B C7B H7B 107.0
C1A C7B H7B 107.0
C8B C7B H7B 107.0
C1B C2B C3B 121.81(16)
C1B C2B H2B 119.1
C3B C2B H2B 119.1
C11B C10B C9B 118.81(16)
C11B C10B C15B 117.59(15)
C9B C10B C15B 123.52(16)
O4B C4B C3B 124.14(17)
O4B C4B C5B 116.04(16)
C3B C4B C5B 119.81(16)
C5B C6B C1B 121.73(16)
C5B C6B H6B 119.1
C1B C6B H6B 119.1
C2B C1B C6B 117.35(16)
C2B C1B C7B 123.40(15)
C6B C1B C7B 119.24(15)
C4B C3B C2B 119.60(17)
C4B C3B H3B 120.2
C2B C3B H3B 120.2
C8A C8B C9B 110.51(13)
C8A C8B C7B 113.63(13)
C9B C8B C7B 110.10(13)
C8A C8B H8B 107.4
C9B C8B H8B 107.4
C7B C8B H8B 107.4
C13B C14B C9B 121.90(17)
C13B C14B H14B 119.0
C9B C14B H14B 119.0
C6B C5B C4B 119.68(16)
C6B C5B H5B 120.2
C4B C5B H5B 120.2
N15B C15B C10B 115.35(14)
N15B C15B H15B 108.4
C10B C15B H15B 108.4
N15B C15B H15C 108.4
C10B C15B H15C 108.4
H15B C15B H15C 107.5
C14B C9B C10B 118.41(16)
C14B C9B C8B 117.92(15)
C10B C9B C8B 123.63(15)
C11B C12B C13B 119.43(17)
C11B C12B H12B 120.3
C13B C12B H12B 120.3
C12B C11B C10B 121.95(17)
C12B C11B H11B 119.0
C10B C11B H11B 119.0
C12B C13B C14B 119.44(18)
C12B C13B H13B 120.3
C14B C13B H13B 120.3
O17B C17B N15B 122.35(19)
O17B C17B C18B 122.12(19)
N15B C17B C18B 115.53(18)
O4B C16B H16D 109.5
O4B C16B H16E 109.5
H16D C16B H16E 109.5
O4B C16B H16F 109.5
H16D C16B H16F 109.5
H16E C16B H16F 109.5
C17B C18B H18A 109.5
C17B C18B H18B 109.5
H18A C18B H18B 109.5
C17B C18B H18C 109.5
H18A C18B H18C 109.5
H18B C18B H18C 109.5
C17B N15B C15B 122.23(16)
C17B N15B H15D 118.9
C15B N15B H15D 118.9
C4B O4B C16B 117.21(16)
C1 O1 H1 109.5
O1 C1 H1A 109.5
O1 C1 H1B 109.5
H1A C1 H1B 109.5
O1 C1 H1C 109.5
H1A C1 H1C 109.5
H1B C1 H1C 109.5

loop_
_geom_bond_atom_site_label_1
_geom_bond_atom_site_label_2
_geom_bond_distance
C2A C1A 1.390(3)
C2A C3A 1.398(2)
C2A H2A 0.9300
C8A C7A 1.373(2)
C8A C9A 1.431(2)
C8A C8B 1.533(2)
C1A C6A 1.398(2)
C1A C7B 1.528(2)
C13A C14A 1.373(3)
C13A C12A 1.411(3)
C13A H13A 0.9300
C5A C4A 1.389(3)
C5A C6A 1.389(3)
C5A H5A 0.9300
C10A C15A 1.409(3)
C10A C11A 1.423(3)
C10A C9A 1.424(2)
C9A C14A 1.417(2)
C3A C4A 1.393(3)
C3A H3A 0.9300
C7A N15A 1.368(2)
C7A H7A 0.9300
C14A H14A 0.9300
C4A O4A 1.371(2)
C15A N15A 1.312(3)
C15A H15A 0.9300
C12A C11A 1.361(3)
C12A H12A 0.9300
C6A H6A 0.9300
C11A H11A 0.9300
C16A O4A 1.431(3)
C16A H16A 0.9600
C16A H16B 0.9600
C16A H16C 0.9600
C7B C1B 1.523(2)
C7B C8B 1.571(2)
C7B H7B 0.9800
C2B C1B 1.387(2)
C2B C3B 1.392(2)
C2B H2B 0.9300
C10B C11B 1.396(2)
C10B C9B 1.411(2)
C10B C15B 1.523(2)
C4B O4B 1.375(2)
C4B C3B 1.385(3)
C4B C5B 1.389(3)
C6B C5B 1.384(3)
C6B C1B 1.397(2)
C6B H6B 0.9300
C3B H3B 0.9300
C8B C9B 1.534(2)
C8B H8B 0.9800
C14B C13B 1.388(3)
C14B C9B 1.398(3)
C14B H14B 0.9300
C5B H5B 0.9300
C15B N15B 1.460(2)
C15B H15B 0.9700
C15B H15C 0.9700
C12B C11B 1.383(3)
C12B C13B 1.387(3)
C12B H12B 0.9300
C11B H11B 0.9300
C13B H13B 0.9300
C17B O17B 1.234(2)
C17B N15B 1.337(3)
C17B C18B 1.513(3)
C16B O4B 1.424(3)
C16B H16D 0.9600
C16B H16E 0.9600
C16B H16F 0.9600
C18B H18A 0.9600
C18B H18B 0.9600
C18B H18C 0.9600
N15B H15D 0.8600
O1 C1 1.464(4)
O1 H1 0.8200
C1 H1A 0.9600
C1 H1B 0.9600
C1 H1C 0.9600

loop_
_geom_torsion_atom_site_label_1
_geom_torsion_atom_site_label_2
_geom_torsion_atom_site_label_3
_geom_torsion_atom_site_label_4
_geom_torsion
C3A C2A C1A C6A -1.9(3)
C3A C2A C1A C7B 176.36(16)
C15A C10A C9A C14A -177.13(16)
C11A C10A C9A C14A 0.5(3)
C15A C10A C9A C8A 0.6(2)
C11A C10A C9A C8A 178.22(16)
C7A C8A C9A C14A 174.22(16)
C8B C8A C9A C14A -5.0(3)
C7A C8A C9A C10A -3.3(2)
C8B C8A C9A C10A 177.48(15)
C1A C2A C3A C4A 0.8(3)
C9A C8A C7A N15A 3.4(3)
C8B C8A C7A N15A -177.39(16)
C12A C13A C14A C9A -0.9(3)
C10A C9A C14A C13A 0.9(3)
C8A C9A C14A C13A -176.61(17)
C6A C5A C4A O4A 178.99(16)
C6A C5A C4A C3A -1.2(3)
C2A C3A C4A O4A -179.43(17)
C2A C3A C4A C5A 0.8(3)
C11A C10A C15A N15A -174.99(18)
C9A C10A C15A N15A 2.7(3)
C14A C13A C12A C11A -0.6(3)
C4A C5A C6A C1A 0.1(3)
C2A C1A C6A C5A 1.5(3)
C7B C1A C6A C5A -176.81(15)
C13A C12A C11A C10A 2.1(3)
C15A C10A C11A C12A 175.53(19)
C9A C10A C11A C12A -2.1(3)
C10A C15A N15A C7A -2.8(3)
C8A C7A N15A C15A -0.4(3)
C5A C4A O4A C16A -176.29(17)
C3A C4A O4A C16A 4.0(3)
C2A C1A C7B C1B 35.5(2)
C6A C1A C7B C1B -146.30(16)
C2A C1A C7B C8B -91.96(19)
C6A C1A C7B C8B 86.27(19)
C3B C2B C1B C6B -0.3(3)
C3B C2B C1B C7B 178.64(16)
C5B C6B C1B C2B -1.0(2)
C5B C6B C1B C7B -179.90(15)
C1A C7B C1B C2B -88.22(19)
C8B C7B C1B C2B 37.3(2)
C1A C7B C1B C6B 90.66(18)
C8B C7B C1B C6B -143.86(15)
O4B C4B C3B C2B 179.18(16)
C5B C4B C3B C2B -0.9(3)
C1B C2B C3B C4B 1.2(3)
C7A C8A C8B C9B -108.36(18)
C9A C8A C8B C9B 70.83(19)
C7A C8A C8B C7B 16.0(2)
C9A C8A C8B C7B -164.83(15)
C1B C7B C8B C8A 50.85(19)
C1A C7B C8B C8A 176.84(14)
C1B C7B C8B C9B 175.42(13)
C1A C7B C8B C9B -58.59(18)
C1B C6B C5B C4B 1.2(3)
O4B C4B C5B C6B 179.66(16)
C3B C4B C5B C6B -0.2(3)
C11B C10B C15B N15B -103.05(18)
C9B C10B C15B N15B 80.3(2)
C13B C14B C9B C10B 1.3(3)
C13B C14B C9B C8B 178.93(16)
C11B C10B C9B C14B -2.4(2)
C15B C10B C9B C14B 174.22(16)
C11B C10B C9B C8B -179.87(15)
C15B C10B C9B C8B -3.2(2)
C8A C8B C9B C14B 48.9(2)
C7B C8B C9B C14B -77.41(18)
C8A C8B C9B C10B -133.60(16)
C7B C8B C9B C10B 100.06(18)
C13B C12B C11B C10B 0.4(3)
C9B C10B C11B C12B 1.6(3)
C15B C10B C11B C12B -175.25(16)
C11B C12B C13B C14B -1.6(3)
C9B C14B C13B C12B 0.7(3)
O17B C17B N15B C15B -1.7(3)
C18B C17B N15B C15B 177.98(17)
C10B C15B N15B C17B 82.7(2)
C3B C4B O4B C16B -0.4(3)
C5B C4B O4B C16B 179.68(17)
